data_7021156
loop_
_publ_author_name
'Melen, Rebecca L.'
'Stephan, Douglas W.'

_publ_section_title
;
 Cycloaddition reactions between dicyclohexylboron azide and alkynes.
;
_journal_issue 14
_journal_name_full 'Dalton transactions (Cambridge, England : 2003)'
_journal_page_first 4795
_journal_page_last 4798
_journal_paper_doi 10.1039/c3dt00068k
_journal_volume 42
_journal_year 2013
_chemical_formula_sum 'C80 H132 B6 N6 O8'
_chemical_formula_weight 1370.78
_chemical_name_systematic
;
?
;
_space_group_IT_number 2
_symmetry_cell_setting triclinic
_symmetry_space_group_name_Hall '-P 1'
_symmetry_space_group_name_H-M 'P -1'
_atom_sites_solution_hydrogens geom
_atom_sites_solution_primary direct
_atom_sites_solution_secondary difmap
_audit_creation_method SHELXL-97
_cell_angle_alpha 69.271(5)
_cell_angle_beta 88.761(5)
_cell_angle_gamma 75.300(5)
_cell_formula_units_Z 1
_cell_length_a 10.3184(10)
_cell_length_b 14.6317(15)
_cell_length_c 15.0290(16)
_cell_measurement_reflns_used 9908
_cell_measurement_temperature 150(2)
_cell_measurement_theta_max 30.50
_cell_measurement_theta_min 2.42
_cell_volume 2046.8(4)
_computing_cell_refinement 'Bruker SAINT'
_computing_data_collection 'Bruker APEX2'
_computing_data_reduction 'Bruker SAINT'
_computing_molecular_graphics 'Bruker SHELXTL'
_computing_publication_material 'Bruker SHELXTL'
_computing_structure_refinement 'SHELXL-97 (Sheldrick, 2008)'
_computing_structure_solution 'SHELXS-97 (Sheldrick, 2008)'
_diffrn_ambient_temperature 150(2)
_diffrn_measured_fraction_theta_full 0.994
_diffrn_measured_fraction_theta_max 0.994
_diffrn_measurement_device_type 'Bruker APEX-II CCD'
_diffrn_measurement_method '\f and \w scans'
_diffrn_radiation_monochromator graphite
_diffrn_radiation_source 'fine-focus sealed tube'
_diffrn_radiation_type MoK\a
_diffrn_radiation_wavelength 0.71073
_diffrn_reflns_av_R_equivalents 0.0398
_diffrn_reflns_av_unetI/netI 0.0384
_diffrn_reflns_limit_h_max 11
_diffrn_reflns_limit_h_min -12
_diffrn_reflns_limit_k_max 17
_diffrn_reflns_limit_k_min -17
_diffrn_reflns_limit_l_max 17
_diffrn_reflns_limit_l_min -17
_diffrn_reflns_number 26138
_diffrn_reflns_theta_full 25.00
_diffrn_reflns_theta_max 25.00
_diffrn_reflns_theta_min 2.76
_exptl_absorpt_coefficient_mu 0.069
_exptl_absorpt_correction_T_max 0.9910
_exptl_absorpt_correction_T_min 0.9781
_exptl_absorpt_correction_type multi-scan
_exptl_absorpt_process_details sadabs
_exptl_crystal_colour colourless
_exptl_crystal_density_diffrn 1.112
_exptl_crystal_density_method 'not measured'
_exptl_crystal_description block
_exptl_crystal_F_000 748
_exptl_crystal_size_max 0.32
_exptl_crystal_size_mid 0.22
_exptl_crystal_size_min 0.13
_refine_diff_density_max 0.290
_refine_diff_density_min -0.213
_refine_diff_density_rms 0.052
_refine_ls_extinction_method none
_refine_ls_goodness_of_fit_ref 1.210
_refine_ls_hydrogen_treatment mixed
_refine_ls_matrix_type full
_refine_ls_number_parameters 451
_refine_ls_number_reflns 7186
_refine_ls_number_restraints 0
_refine_ls_restrained_S_all 1.210
_refine_ls_R_factor_all 0.0812
_refine_ls_R_factor_gt 0.0704
_refine_ls_shift/su_max 0.000
_refine_ls_shift/su_mean 0.000
_refine_ls_structure_factor_coef Fsqd
_refine_ls_weighting_details 'calc w=1/[\s^2^(Fo^2^)+(0.0560P)^2^+1.8384P] where P=(Fo^2^+2Fc^2^)/3'
_refine_ls_weighting_scheme calc
_refine_ls_wR_factor_gt 0.1558
_refine_ls_wR_factor_ref 0.1608
_reflns_number_gt 6302
_reflns_number_total 7186
_reflns_threshold_expression >2sigma(I)
_cod_data_source_file c3dt00068k.txt
_cod_data_source_block rlm58_0m
_cod_original_sg_symbol_H-M P-1
_cod_database_code 7021156

loop_
_symmetry_equiv_pos_as_xyz
'x, y, z'
'-x, -y, -z'

loop_
_atom_site_label
_atom_site_type_symbol
_atom_site_fract_x
_atom_site_fract_y
_atom_site_fract_z
_atom_site_U_iso_or_equiv
_atom_site_adp_type
_atom_site_occupancy
_atom_site_symmetry_multiplicity
_atom_site_calc_flag
_atom_site_refinement_flags
C6 C 1.0507(2) 0.20962(16) 0.43487(16) 0.0127(5) Uani 1 1 d .
B1 B 1.0675(3) 0.3754(2) 0.33025(18) 0.0167(6) Uani 1 1 d .
N1 N 1.02966(18) 0.30618(14) 0.27594(13) 0.0138(4) Uani 1 1 d .
O2 O 1.06855(16) 0.29269(11) 0.43464(11) 0.0151(3) Uani 1 1 d .
C5 C 1.0249(2) 0.21485(16) 0.33785(16) 0.0138(5) Uani 1 1 d .
B2 B 0.9391(3) -0.10819(18) 0.38450(17) 0.0129(5) Uani 1 1 d .
N2 N 1.00629(19) 0.31551(14) 0.18592(13) 0.0159(4) Uani 1 1 d .
O4 O 1.05378(15) 0.13074(11) 0.50468(11) 0.0145(3) Uani 1 1 d .
C4 C 0.9967(2) 0.16273(16) 0.28413(15) 0.0133(5) Uani 1 1 d .
B3 B 0.9598(3) 0.17485(19) 0.11870(18) 0.0159(5) Uani 1 1 d .
N3 N 0.98538(18) 0.22714(14) 0.19270(13) 0.0140(4) Uani 1 1 d .
O1 O 0.95508(15) 0.07016(11) 0.20095(10) 0.0144(3) Uani 1 1 d .
C3 C 0.9764(2) 0.06683(16) 0.28537(15) 0.0125(5) Uani 1 1 d .
O3 O 0.98099(15) -0.00559(11) 0.36210(10) 0.0145(3) Uani 1 1 d .
C11 C 0.9479(2) 0.47520(17) 0.31442(17) 0.0172(5) Uani 1 1 d .
H11A H 0.9770 0.5124 0.3514 0.021 Uiso 1 1 calc R
C12 C 0.9272(3) 0.54621(19) 0.20942(19) 0.0330(7) Uani 1 1 d .
H12A H 1.0122 0.5640 0.1889 0.040 Uiso 1 1 calc R
H12B H 0.9042 0.5103 0.1697 0.040 Uiso 1 1 calc R
C13 C 0.8153(3) 0.6437(2) 0.1929(2) 0.0419(8) Uani 1 1 d .
H13A H 0.8441 0.6846 0.2251 0.050 Uiso 1 1 calc R
H13B H 0.8004 0.6841 0.1237 0.050 Uiso 1 1 calc R
C14 C 0.6857(3) 0.6218(2) 0.2302(2) 0.0426(8) Uani 1 1 d .
H14A H 0.6510 0.5881 0.1928 0.051 Uiso 1 1 calc R
H14B H 0.6181 0.6862 0.2223 0.051 Uiso 1 1 calc R
C15 C 0.7064(3) 0.5542(2) 0.3346(2) 0.0347(7) Uani 1 1 d .
H15A H 0.6209 0.5383 0.3567 0.042 Uiso 1 1 calc R
H15B H 0.7328 0.5906 0.3727 0.042 Uiso 1 1 calc R
C16 C 0.8146(3) 0.4560(2) 0.3507(2) 0.0293(6) Uani 1 1 d .
H16A H 0.7840 0.4168 0.3175 0.035 Uiso 1 1 calc R
H16B H 0.8280 0.4149 0.4198 0.035 Uiso 1 1 calc R
C21 C 1.2177(2) 0.38466(17) 0.31376(17) 0.0187(5) Uani 1 1 d .
H21A H 1.2162 0.4368 0.2490 0.022 Uiso 1 1 calc R
C22 C 1.3204(2) 0.28692(19) 0.31658(19) 0.0248(6) Uani 1 1 d .
H22A H 1.3191 0.2322 0.3783 0.030 Uiso 1 1 calc R
H22B H 1.2942 0.2662 0.2651 0.030 Uiso 1 1 calc R
C23 C 1.4625(3) 0.2998(2) 0.3045(2) 0.0336(7) Uani 1 1 d .
H23A H 1.5255 0.2346 0.3092 0.040 Uiso 1 1 calc R
H23B H 1.4661 0.3501 0.2405 0.040 Uiso 1 1 calc R
C24 C 1.5053(3) 0.3348(2) 0.3801(2) 0.0360(7) Uani 1 1 d .
H24A H 1.5969 0.3441 0.3699 0.043 Uiso 1 1 calc R
H24B H 1.5076 0.2824 0.4439 0.043 Uiso 1 1 calc R
C25 C 1.4086(3) 0.4338(2) 0.3759(2) 0.0342(7) Uani 1 1 d .
H25A H 1.4125 0.4876 0.3141 0.041 Uiso 1 1 calc R
H25B H 1.4359 0.4539 0.4275 0.041 Uiso 1 1 calc R
C26 C 1.2650(3) 0.42380(19) 0.38681(19) 0.0249(6) Uani 1 1 d .
H26A H 1.2039 0.4907 0.3791 0.030 Uiso 1 1 calc R
H26B H 1.2591 0.3767 0.4520 0.030 Uiso 1 1 calc R
C31 C 0.7864(2) -0.08092(17) 0.34389(17) 0.0159(5) Uani 1 1 d .
H31A H 0.7841 -0.0467 0.2731 0.019 Uiso 1 1 calc R
C32 C 0.7350(2) -0.17541(19) 0.36168(19) 0.0240(6) Uani 1 1 d .
H32A H 0.7960 -0.2214 0.3347 0.029 Uiso 1 1 calc R
H32B H 0.7365 -0.2119 0.4313 0.029 Uiso 1 1 calc R
C33 C 0.5929(3) -0.1486(2) 0.3171(2) 0.0324(7) Uani 1 1 d .
H33A H 0.5927 -0.1179 0.2468 0.039 Uiso 1 1 calc R
H33B H 0.5626 -0.2111 0.3324 0.039 Uiso 1 1 calc R
C34 C 0.4964(3) -0.0751(2) 0.3534(2) 0.0372(7) Uani 1 1 d .
H34A H 0.4884 -0.1089 0.4224 0.045 Uiso 1 1 calc R
H34B H 0.4064 -0.0556 0.3199 0.045 Uiso 1 1 calc R
C35 C 0.5437(3) 0.0195(2) 0.3376(2) 0.0336(7) Uani 1 1 d .
H35A H 0.4825 0.0631 0.3668 0.040 Uiso 1 1 calc R
H35B H 0.5398 0.0582 0.2683 0.040 Uiso 1 1 calc R
C36 C 0.6867(2) -0.00657(19) 0.38073(19) 0.0247(6) Uani 1 1 d .
H36A H 0.6879 -0.0371 0.4511 0.030 Uiso 1 1 calc R
H36B H 0.7159 0.0564 0.3649 0.030 Uiso 1 1 calc R
C41 C 1.0536(2) -0.19208(17) 0.36262(16) 0.0148(5) Uani 1 1 d .
H41A H 1.0296 -0.2578 0.3933 0.018 Uiso 1 1 calc R
C42 C 1.0592(2) -0.17463(18) 0.25526(17) 0.0208(5) Uani 1 1 d .
H42A H 0.9698 -0.1702 0.2288 0.025 Uiso 1 1 calc R
H42B H 1.0810 -0.1094 0.2215 0.025 Uiso 1 1 calc R
C43 C 1.1636(3) -0.2594(2) 0.23748(18) 0.0267(6) Uani 1 1 d .
H43A H 1.1672 -0.2438 0.1679 0.032 Uiso 1 1 calc R
H43B H 1.1369 -0.3236 0.2656 0.032 Uiso 1 1 calc R
C44 C 1.3022(3) -0.2727(2) 0.28092(19) 0.0281(6) Uani 1 1 d .
H44A H 1.3670 -0.3303 0.2710 0.034 Uiso 1 1 calc R
H44B H 1.3328 -0.2109 0.2486 0.034 Uiso 1 1 calc R
C45 C 1.2987(2) -0.2920(2) 0.38712(19) 0.0264(6) Uani 1 1 d .
H45A H 1.3885 -0.2969 0.4132 0.032 Uiso 1 1 calc R
H45B H 1.2769 -0.3574 0.4202 0.032 Uiso 1 1 calc R
C46 C 1.1946(2) -0.20741(19) 0.40586(18) 0.0209(5) Uani 1 1 d .
H46A H 1.2219 -0.1435 0.3784 0.025 Uiso 1 1 calc R
H46B H 1.1918 -0.2238 0.4756 0.025 Uiso 1 1 calc R
C51 C 0.8142(2) 0.22544(17) 0.06263(16) 0.0175(5) Uani 1 1 d .
H51A H 0.8074 0.1876 0.0197 0.021 Uiso 1 1 calc R
C52 C 0.7956(3) 0.33675(19) -0.00228(18) 0.0265(6) Uani 1 1 d .
H52A H 0.8064 0.3763 0.0372 0.032 Uiso 1 1 calc R
H52B H 0.8665 0.3409 -0.0479 0.032 Uiso 1 1 calc R
C53 C 0.6584(3) 0.3835(2) -0.0578(2) 0.0356(7) Uani 1 1 d .
H53A H 0.6482 0.4566 -0.0935 0.043 Uiso 1 1 calc R
H53B H 0.6527 0.3510 -0.1047 0.043 Uiso 1 1 calc R
C54 C 0.5447(3) 0.3709(2) 0.0077(2) 0.0325(7) Uani 1 1 d .
H54A H 0.5425 0.4113 0.0487 0.039 Uiso 1 1 calc R
H54B H 0.4580 0.3970 -0.0313 0.039 Uiso 1 1 calc R
C55 C 0.5616(3) 0.2609(2) 0.0699(2) 0.0339(7) Uani 1 1 d .
H55A H 0.5539 0.2217 0.0293 0.041 Uiso 1 1 calc R
H55B H 0.4892 0.2557 0.1143 0.041 Uiso 1 1 calc R
C56 C 0.6975(2) 0.2163(2) 0.12675(19) 0.0266(6) Uani 1 1 d .
H56A H 0.7071 0.1439 0.1650 0.032 Uiso 1 1 calc R
H56B H 0.7015 0.2517 0.1714 0.032 Uiso 1 1 calc R
C61 C 1.0919(2) 0.15362(17) 0.06377(16) 0.0167(5) Uani 1 1 d .
H61A H 1.1002 0.2202 0.0175 0.020 Uiso 1 1 calc R
C62 C 1.2223(2) 0.1033(2) 0.12989(18) 0.0242(6) Uani 1 1 d .
H62A H 1.2388 0.1512 0.1584 0.029 Uiso 1 1 calc R
H62B H 1.2105 0.0427 0.1825 0.029 Uiso 1 1 calc R
C63 C 1.3444(3) 0.0718(2) 0.0782(2) 0.0323(7) Uani 1 1 d .
H63A H 1.3628 0.1328 0.0301 0.039 Uiso 1 1 calc R
H63B H 1.4240 0.0366 0.1245 0.039 Uiso 1 1 calc R
C64 C 1.3210(3) 0.0020(2) 0.0292(2) 0.0301(6) Uani 1 1 d .
H64A H 1.3053 -0.0602 0.0773 0.036 Uiso 1 1 calc R
H64B H 1.4015 -0.0181 -0.0036 0.036 Uiso 1 1 calc R
C65 C 1.1999(3) 0.0557(2) -0.04303(18) 0.0248(6) Uani 1 1 d .
H65A H 1.1842 0.0096 -0.0741 0.030 Uiso 1 1 calc R
H65B H 1.2175 0.1159 -0.0930 0.030 Uiso 1 1 calc R
C66 C 1.0757(2) 0.08822(18) 0.00628(17) 0.0184(5) Uani 1 1 d .
H66A H 1.0523 0.0268 0.0498 0.022 Uiso 1 1 calc R
H66B H 0.9997 0.1267 -0.0426 0.022 Uiso 1 1 calc R

loop_
_atom_site_aniso_label
_atom_site_aniso_U_11
_atom_site_aniso_U_22
_atom_site_aniso_U_33
_atom_site_aniso_U_23
_atom_site_aniso_U_13
_atom_site_aniso_U_12
C6 0.0131(11) 0.0134(11) 0.0127(11) -0.0059(9) 0.0026(9) -0.0038(9)
B1 0.0271(15) 0.0160(13) 0.0105(13) -0.0056(11) 0.0014(10) -0.0107(11)
N1 0.0178(10) 0.0133(10) 0.0114(10) -0.0046(8) 0.0020(7) -0.0058(8)
O2 0.0230(9) 0.0126(8) 0.0133(8) -0.0055(7) 0.0026(6) -0.0097(6)
C5 0.0145(11) 0.0117(11) 0.0144(12) -0.0038(9) 0.0016(9) -0.0033(9)
B2 0.0217(14) 0.0116(12) 0.0081(12) -0.0036(10) 0.0016(10) -0.0089(10)
N2 0.0236(11) 0.0135(10) 0.0119(10) -0.0053(8) 0.0019(8) -0.0062(8)
O4 0.0209(8) 0.0124(8) 0.0116(8) -0.0048(7) 0.0027(6) -0.0063(6)
C4 0.0132(11) 0.0140(11) 0.0121(11) -0.0042(9) 0.0014(8) -0.0032(9)
B3 0.0268(15) 0.0107(13) 0.0129(13) -0.0052(10) 0.0000(11) -0.0079(11)
N3 0.0191(10) 0.0122(9) 0.0123(10) -0.0053(8) 0.0015(8) -0.0056(8)
O1 0.0193(8) 0.0140(8) 0.0114(8) -0.0059(6) 0.0003(6) -0.0053(6)
C3 0.0130(11) 0.0124(11) 0.0141(12) -0.0067(9) 0.0011(9) -0.0043(9)
O3 0.0209(8) 0.0127(8) 0.0112(8) -0.0032(7) 0.0015(6) -0.0081(6)
C11 0.0202(12) 0.0149(12) 0.0189(12) -0.0072(10) 0.0028(9) -0.0071(9)
C12 0.0450(17) 0.0179(14) 0.0257(15) -0.0022(11) 0.0086(13) 0.0008(12)
C13 0.053(2) 0.0215(15) 0.0317(17) 0.0021(12) 0.0075(14) 0.0066(13)
C14 0.0353(17) 0.0353(17) 0.0482(19) -0.0171(15) -0.0084(14) 0.0101(13)
C15 0.0232(14) 0.0297(15) 0.0472(18) -0.0106(13) 0.0085(13) -0.0055(12)
C16 0.0249(14) 0.0225(14) 0.0380(16) -0.0065(12) 0.0080(12) -0.0087(11)
C21 0.0234(13) 0.0162(12) 0.0161(12) -0.0036(10) 0.0007(10) -0.0079(10)
C22 0.0230(13) 0.0250(14) 0.0307(15) -0.0145(11) 0.0053(11) -0.0077(11)
C23 0.0233(14) 0.0330(16) 0.0429(18) -0.0116(13) 0.0090(12) -0.0080(12)
C24 0.0230(14) 0.0354(16) 0.0494(19) -0.0097(14) -0.0006(13) -0.0148(12)
C25 0.0308(15) 0.0321(16) 0.0454(18) -0.0137(14) -0.0019(13) -0.0179(12)
C26 0.0292(14) 0.0214(13) 0.0298(15) -0.0128(11) 0.0010(11) -0.0111(11)
C31 0.0174(12) 0.0147(11) 0.0159(12) -0.0056(9) 0.0009(9) -0.0047(9)
C32 0.0221(13) 0.0222(13) 0.0309(15) -0.0098(11) -0.0018(11) -0.0105(10)
C33 0.0260(15) 0.0273(15) 0.0441(18) -0.0095(13) -0.0089(12) -0.0114(12)
C34 0.0183(14) 0.0369(17) 0.0483(19) -0.0030(14) -0.0017(12) -0.0108(12)
C35 0.0203(14) 0.0290(15) 0.0479(18) -0.0119(13) 0.0031(12) -0.0030(11)
C36 0.0210(13) 0.0233(13) 0.0319(15) -0.0132(11) 0.0032(11) -0.0049(10)
C41 0.0197(12) 0.0116(11) 0.0134(12) -0.0047(9) 0.0002(9) -0.0046(9)
C42 0.0240(13) 0.0207(13) 0.0164(13) -0.0093(10) -0.0014(10) 0.0002(10)
C43 0.0339(15) 0.0253(14) 0.0184(13) -0.0125(11) 0.0009(11) 0.0033(11)
C44 0.0247(14) 0.0284(14) 0.0265(14) -0.0104(12) 0.0086(11) 0.0014(11)
C45 0.0176(13) 0.0311(15) 0.0272(14) -0.0111(12) -0.0014(10) 0.0001(11)
C46 0.0187(12) 0.0261(13) 0.0203(13) -0.0103(11) 0.0010(10) -0.0072(10)
C51 0.0213(12) 0.0159(12) 0.0161(12) -0.0078(10) 0.0013(10) -0.0033(10)
C52 0.0310(14) 0.0206(13) 0.0207(13) -0.0019(11) 0.0031(11) -0.0026(11)
C53 0.0388(17) 0.0299(15) 0.0244(15) -0.0034(12) -0.0024(12) 0.0059(12)
C54 0.0266(14) 0.0321(15) 0.0309(16) -0.0114(13) -0.0066(12) 0.0069(12)
C55 0.0226(14) 0.0356(16) 0.0435(18) -0.0159(14) 0.0012(12) -0.0049(12)
C56 0.0222(13) 0.0255(14) 0.0249(14) -0.0021(11) 0.0036(11) -0.0040(11)
C61 0.0228(12) 0.0170(12) 0.0128(12) -0.0051(9) 0.0025(9) -0.0097(10)
C62 0.0218(13) 0.0332(15) 0.0216(13) -0.0136(11) 0.0015(10) -0.0086(11)
C63 0.0204(14) 0.0489(18) 0.0344(16) -0.0235(14) 0.0036(11) -0.0085(12)
C64 0.0208(13) 0.0370(16) 0.0353(16) -0.0191(13) 0.0078(11) -0.0041(11)
C65 0.0278(14) 0.0290(14) 0.0250(14) -0.0170(12) 0.0073(11) -0.0101(11)
C66 0.0190(12) 0.0227(13) 0.0160(12) -0.0102(10) 0.0008(9) -0.0054(10)

loop_
_atom_type_symbol
_atom_type_description
_atom_type_scat_dispersion_real
_atom_type_scat_dispersion_imag
_atom_type_scat_source
C C 0.0033 0.0016 'International Tables Vol C Tables 4.2.6.8 and 6.1.1.4'
H H 0.0000 0.0000 'International Tables Vol C Tables 4.2.6.8 and 6.1.1.4'
N N 0.0061 0.0033 'International Tables Vol C Tables 4.2.6.8 and 6.1.1.4'
O O 0.0106 0.0060 'International Tables Vol C Tables 4.2.6.8 and 6.1.1.4'
B B 0.0013 0.0007 'International Tables Vol C Tables 4.2.6.8 and 6.1.1.4'

loop_
_geom_angle_atom_site_label_1
_geom_angle_atom_site_label_2
_geom_angle_atom_site_label_3
_geom_angle
_geom_angle_site_symmetry_1
_geom_angle_site_symmetry_3
O4 C6 O2 128.4(2) . .
O4 C6 C5 120.72(19) . .
O2 C6 C5 110.88(19) . .
C21 B1 C11 119.6(2) . .
C21 B1 O2 107.66(19) . .
C11 B1 O2 110.51(19) . .
C21 B1 N1 110.94(19) . .
C11 B1 N1 111.27(19) . .
O2 B1 N1 93.74(15) . .
N2 N1 C5 111.92(18) . .
N2 N1 B1 136.47(18) . .
C5 N1 B1 111.57(18) . .
C6 O2 B1 114.39(17) . .
N1 C5 C4 106.28(19) . .
N1 C5 C6 109.23(19) . .
C4 C5 C6 144.5(2) . .
O4 B2 O3 92.12(14) 2_756 .
O4 B2 C41 109.02(18) 2_756 .
O3 B2 C41 111.92(18) . .
O4 B2 C31 110.28(18) 2_756 .
O3 B2 C31 108.34(18) . .
C41 B2 C31 121.29(19) . .
N1 N2 N3 104.32(17) . .
C6 O4 B2 131.50(17) . 2_756
N3 C4 C5 105.35(19) . .
N3 C4 C3 108.80(18) . .
C5 C4 C3 145.8(2) . .
C61 B3 C51 121.3(2) . .
C61 B3 O1 107.92(18) . .
C51 B3 O1 107.81(18) . .
C61 B3 N3 109.71(18) . .
C51 B3 N3 112.43(19) . .
O1 B3 N3 94.08(16) . .
N2 N3 C4 112.12(18) . .
N2 N3 B3 135.94(18) . .
C4 N3 B3 111.77(17) . .
C3 O1 B3 114.35(17) . .
O3 C3 O1 127.8(2) . .
O3 C3 C4 121.33(19) . .
O1 C3 C4 110.91(19) . .
C3 O3 B2 131.14(17) . .
C16 C11 C12 110.1(2) . .
C16 C11 B1 115.04(19) . .
C12 C11 B1 111.30(19) . .
C16 C11 H11A 106.6 . .
C12 C11 H11A 106.6 . .
B1 C11 H11A 106.6 . .
C13 C12 C11 112.3(2) . .
C13 C12 H12A 109.2 . .
C11 C12 H12A 109.2 . .
C13 C12 H12B 109.2 . .
C11 C12 H12B 109.2 . .
H12A C12 H12B 107.9 . .
C14 C13 C12 111.9(2) . .
C14 C13 H13A 109.2 . .
C12 C13 H13A 109.2 . .
C14 C13 H13B 109.2 . .
C12 C13 H13B 109.2 . .
H13A C13 H13B 107.9 . .
C13 C14 C15 110.9(2) . .
C13 C14 H14A 109.5 . .
C15 C14 H14A 109.5 . .
C13 C14 H14B 109.5 . .
C15 C14 H14B 109.5 . .
H14A C14 H14B 108.1 . .
C14 C15 C16 111.3(2) . .
C14 C15 H15A 109.4 . .
C16 C15 H15A 109.4 . .
C14 C15 H15B 109.4 . .
C16 C15 H15B 109.4 . .
H15A C15 H15B 108.0 . .
C15 C16 C11 112.1(2) . .
C15 C16 H16A 109.2 . .
C11 C16 H16A 109.2 . .
C15 C16 H16B 109.2 . .
C11 C16 H16B 109.2 . .
H16A C16 H16B 107.9 . .
C22 C21 C26 109.7(2) . .
C22 C21 B1 114.97(19) . .
C26 C21 B1 109.98(19) . .
C22 C21 H21A 107.3 . .
C26 C21 H21A 107.3 . .
B1 C21 H21A 107.3 . .
C23 C22 C21 112.3(2) . .
C23 C22 H22A 109.2 . .
C21 C22 H22A 109.2 . .
C23 C22 H22B 109.2 . .
C21 C22 H22B 109.2 . .
H22A C22 H22B 107.9 . .
C24 C23 C22 111.0(2) . .
C24 C23 H23A 109.4 . .
C22 C23 H23A 109.4 . .
C24 C23 H23B 109.4 . .
C22 C23 H23B 109.4 . .
H23A C23 H23B 108.0 . .
C23 C24 C25 110.6(2) . .
C23 C24 H24A 109.5 . .
C25 C24 H24A 109.5 . .
C23 C24 H24B 109.5 . .
C25 C24 H24B 109.5 . .
H24A C24 H24B 108.1 . .
C24 C25 C26 111.1(2) . .
C24 C25 H25A 109.4 . .
C26 C25 H25A 109.4 . .
C24 C25 H25B 109.4 . .
C26 C25 H25B 109.4 . .
H25A C25 H25B 108.0 . .
C25 C26 C21 113.0(2) . .
C25 C26 H26A 109.0 . .
C21 C26 H26A 109.0 . .
C25 C26 H26B 109.0 . .
C21 C26 H26B 109.0 . .
H26A C26 H26B 107.8 . .
C32 C31 C36 109.07(19) . .
C32 C31 B2 112.78(19) . .
C36 C31 B2 114.27(19) . .
C32 C31 H31A 106.7 . .
C36 C31 H31A 106.7 . .
B2 C31 H31A 106.7 . .
C33 C32 C31 112.1(2) . .
C33 C32 H32A 109.2 . .
C31 C32 H32A 109.2 . .
C33 C32 H32B 109.2 . .
C31 C32 H32B 109.2 . .
H32A C32 H32B 107.9 . .
C34 C33 C32 111.2(2) . .
C34 C33 H33A 109.4 . .
C32 C33 H33A 109.4 . .
C34 C33 H33B 109.4 . .
C32 C33 H33B 109.4 . .
H33A C33 H33B 108.0 . .
C33 C34 C35 111.5(2) . .
C33 C34 H34A 109.3 . .
C35 C34 H34A 109.3 . .
C33 C34 H34B 109.3 . .
C35 C34 H34B 109.3 . .
H34A C34 H34B 108.0 . .
C34 C35 C36 111.7(2) . .
C34 C35 H35A 109.3 . .
C36 C35 H35A 109.3 . .
C34 C35 H35B 109.3 . .
C36 C35 H35B 109.3 . .
H35A C35 H35B 107.9 . .
C35 C36 C31 112.2(2) . .
C35 C36 H36A 109.2 . .
C31 C36 H36A 109.2 . .
C35 C36 H36B 109.2 . .
C31 C36 H36B 109.2 . .
H36A C36 H36B 107.9 . .
C46 C41 C42 109.56(19) . .
C46 C41 B2 114.35(18) . .
C42 C41 B2 113.28(18) . .
C46 C41 H41A 106.3 . .
C42 C41 H41A 106.3 . .
B2 C41 H41A 106.3 . .
C43 C42 C41 111.85(19) . .
C43 C42 H42A 109.2 . .
C41 C42 H42A 109.2 . .
C43 C42 H42B 109.2 . .
C41 C42 H42B 109.2 . .
H42A C42 H42B 107.9 . .
C42 C43 C44 111.3(2) . .
C42 C43 H43A 109.4 . .
C44 C43 H43A 109.4 . .
C42 C43 H43B 109.4 . .
C44 C43 H43B 109.4 . .
H43A C43 H43B 108.0 . .
C45 C44 C43 110.7(2) . .
C45 C44 H44A 109.5 . .
C43 C44 H44A 109.5 . .
C45 C44 H44B 109.5 . .
C43 C44 H44B 109.5 . .
H44A C44 H44B 108.1 . .
C44 C45 C46 111.2(2) . .
C44 C45 H45A 109.4 . .
C46 C45 H45A 109.4 . .
C44 C45 H45B 109.4 . .
C46 C45 H45B 109.4 . .
H45A C45 H45B 108.0 . .
C45 C46 C41 112.2(2) . .
C45 C46 H46A 109.2 . .
C41 C46 H46A 109.2 . .
C45 C46 H46B 109.2 . .
C41 C46 H46B 109.2 . .
H46A C46 H46B 107.9 . .
C56 C51 C52 109.8(2) . .
C56 C51 B3 114.3(2) . .
C52 C51 B3 112.76(19) . .
C56 C51 H51A 106.5 . .
C52 C51 H51A 106.5 . .
B3 C51 H51A 106.5 . .
C53 C52 C51 112.5(2) . .
C53 C52 H52A 109.1 . .
C51 C52 H52A 109.1 . .
C53 C52 H52B 109.1 . .
C51 C52 H52B 109.1 . .
H52A C52 H52B 107.8 . .
C54 C53 C52 111.8(2) . .
C54 C53 H53A 109.3 . .
C52 C53 H53A 109.3 . .
C54 C53 H53B 109.3 . .
C52 C53 H53B 109.3 . .
H53A C53 H53B 107.9 . .
C55 C54 C53 111.4(2) . .
C55 C54 H54A 109.3 . .
C53 C54 H54A 109.3 . .
C55 C54 H54B 109.3 . .
C53 C54 H54B 109.3 . .
H54A C54 H54B 108.0 . .
C54 C55 C56 110.9(2) . .
C54 C55 H55A 109.5 . .
C56 C55 H55A 109.5 . .
C54 C55 H55B 109.5 . .
C56 C55 H55B 109.5 . .
H55A C55 H55B 108.0 . .
C55 C56 C51 112.3(2) . .
C55 C56 H56A 109.1 . .
C51 C56 H56A 109.1 . .
C55 C56 H56B 109.1 . .
C51 C56 H56B 109.1 . .
H56A C56 H56B 107.9 . .
C66 C61 C62 110.09(19) . .
C66 C61 B3 109.43(18) . .
C62 C61 B3 113.76(19) . .
C66 C61 H61A 107.8 . .
C62 C61 H61A 107.8 . .
B3 C61 H61A 107.8 . .
C63 C62 C61 112.9(2) . .
C63 C62 H62A 109.0 . .
C61 C62 H62A 109.0 . .
C63 C62 H62B 109.0 . .
C61 C62 H62B 109.0 . .
H62A C62 H62B 107.8 . .
C64 C63 C62 110.9(2) . .
C64 C63 H63A 109.5 . .
C62 C63 H63A 109.5 . .
C64 C63 H63B 109.5 . .
C62 C63 H63B 109.5 . .
H63A C63 H63B 108.0 . .
C63 C64 C65 109.9(2) . .
C63 C64 H64A 109.7 . .
C65 C64 H64A 109.7 . .
C63 C64 H64B 109.7 . .
C65 C64 H64B 109.7 . .
H64A C64 H64B 108.2 . .
C64 C65 C66 110.2(2) . .
C64 C65 H65A 109.6 . .
C66 C65 H65A 109.6 . .
C64 C65 H65B 109.6 . .
C66 C65 H65B 109.6 . .
H65A C65 H65B 108.1 . .
C65 C66 C61 114.39(19) . .
C65 C66 H66A 108.7 . .
C61 C66 H66A 108.7 . .
C65 C66 H66B 108.7 . .
C61 C66 H66B 108.7 . .
H66A C66 H66B 107.6 . .

loop_
_geom_bond_atom_site_label_1
_geom_bond_atom_site_label_2
_geom_bond_distance
_geom_bond_site_symmetry_2
C6 O4 1.249(3) .
C6 O2 1.274(3) .
C6 C5 1.459(3) .
B1 C21 1.597(4) .
B1 C11 1.601(4) .
B1 O2 1.605(3) .
B1 N1 1.625(3) .
N1 N2 1.332(3) .
N1 C5 1.343(3) .
C5 C4 1.370(3) .
B2 O4 1.579(3) 2_756
B2 O3 1.587(3) .
B2 C41 1.595(3) .
B2 C31 1.601(3) .
N2 N3 1.333(3) .
O4 B2 1.579(3) 2_756
C4 N3 1.351(3) .
C4 C3 1.464(3) .
B3 C61 1.598(3) .
B3 C51 1.602(3) .
B3 O1 1.604(3) .
B3 N3 1.615(3) .
O1 C3 1.274(3) .
C3 O3 1.252(3) .
C11 C16 1.525(3) .
C11 C12 1.535(3) .
C11 H11A 1.0000 .
C12 C13 1.535(4) .
C12 H12A 0.9900 .
C12 H12B 0.9900 .
C13 C14 1.505(5) .
C13 H13A 0.9900 .
C13 H13B 0.9900 .
C14 C15 1.515(4) .
C14 H14A 0.9900 .
C14 H14B 0.9900 .
C15 C16 1.523(4) .
C15 H15A 0.9900 .
C15 H15B 0.9900 .
C16 H16A 0.9900 .
C16 H16B 0.9900 .
C21 C22 1.536(3) .
C21 C26 1.543(3) .
C21 H21A 1.0000 .
C22 C23 1.524(4) .
C22 H22A 0.9900 .
C22 H22B 0.9900 .
C23 C24 1.514(4) .
C23 H23A 0.9900 .
C23 H23B 0.9900 .
C24 C25 1.518(4) .
C24 H24A 0.9900 .
C24 H24B 0.9900 .
C25 C26 1.525(4) .
C25 H25A 0.9900 .
C25 H25B 0.9900 .
C26 H26A 0.9900 .
C26 H26B 0.9900 .
C31 C32 1.539(3) .
C31 C36 1.543(3) .
C31 H31A 1.0000 .
C32 C33 1.522(3) .
C32 H32A 0.9900 .
C32 H32B 0.9900 .
C33 C34 1.514(4) .
C33 H33A 0.9900 .
C33 H33B 0.9900 .
C34 C35 1.523(4) .
C34 H34A 0.9900 .
C34 H34B 0.9900 .
C35 C36 1.524(4) .
C35 H35A 0.9900 .
C35 H35B 0.9900 .
C36 H36A 0.9900 .
C36 H36B 0.9900 .
C41 C46 1.536(3) .
C41 C42 1.544(3) .
C41 H41A 1.0000 .
C42 C43 1.522(3) .
C42 H42A 0.9900 .
C42 H42B 0.9900 .
C43 C44 1.523(4) .
C43 H43A 0.9900 .
C43 H43B 0.9900 .
C44 C45 1.520(4) .
C44 H44A 0.9900 .
C44 H44B 0.9900 .
C45 C46 1.525(3) .
C45 H45A 0.9900 .
C45 H45B 0.9900 .
C46 H46A 0.9900 .
C46 H46B 0.9900 .
C51 C56 1.529(3) .
C51 C52 1.538(3) .
C51 H51A 1.0000 .
C52 C53 1.525(4) .
C52 H52A 0.9900 .
C52 H52B 0.9900 .
C53 C54 1.520(4) .
C53 H53A 0.9900 .
C53 H53B 0.9900 .
C54 C55 1.515(4) .
C54 H54A 0.9900 .
C54 H54B 0.9900 .
C55 C56 1.522(4) .
C55 H55A 0.9900 .
C55 H55B 0.9900 .
C56 H56A 0.9900 .
C56 H56B 0.9900 .
C61 C66 1.537(3) .
C61 C62 1.542(3) .
C61 H61A 1.0000 .
C62 C63 1.523(4) .
C62 H62A 0.9900 .
C62 H62B 0.9900 .
C63 C64 1.520(4) .
C63 H63A 0.9900 .
C63 H63B 0.9900 .
C64 C65 1.521(4) .
C64 H64A 0.9900 .
C64 H64B 0.9900 .
C65 C66 1.522(3) .
C65 H65A 0.9900 .
C65 H65B 0.9900 .
C66 H66A 0.9900 .
C66 H66B 0.9900 .
